data_7248982
loop_
_publ_author_name
'Basanova, Elizaveta Ivanovna'
'Kulikova, Ekaterina'
'Bormotov, Nikolai I.'
'Serova, Olga'
'Shishkina, Larisa'
'Ovchinnikova, Alyona'
'Odnoshevskiy, Dmitry'
'Pyankov, Oleg'
'Agafonov, Alexander'
'Yarovaya, Olga'
'Borisevich, Sophia'
'Ilyina, Margarita'
'Kolybalov, Dmitry'
'Arkhipov, Sergey'
'Bogdanov, Nikita'
'Pavlova, Marina A.'
'Salakhutdinov, Nariman'
'Perevalov, Valery P.'
'Nikitina, Polina A.'

_publ_section_title
;
 2-Aryl-1-hydroxyimidazoles possessing antiviral activity against wide
 range of orthopoxviruses including Variola virus.
;
_journal_name_full 'RSC Medicinal Chemistry'
_journal_paper_doi 10.1039/D4MD00181H
_journal_year 2024
_chemical_formula_moiety 'C16 H17 N3 O4'
_chemical_formula_sum 'C16 H17 N3 O4'
_chemical_formula_weight 315.32
_chemical_name_systematic 3-methoxy-6,6-dimethyl-2-(4-nitrophenyl)-3,5,6,7-tetrahydro-4H-benzo[d]imidazol-4-one
_space_group_crystal_system triclinic
_space_group_IT_number 2
_space_group_name_Hall '-P 1'
_space_group_name_H-M_alt 'P -1'
_atom_sites_solution_hydrogens geom
_audit_creation_date 2024-03-15
_audit_creation_method
;
Olex2 1.5
(compiled 2022.04.07 svn.rca3783a0 for OlexSys, GUI svn.r6498)
;
_audit_update_record
;
2024-03-14 deposited with the CCDC.	2024-06-26 downloaded from the CCDC.
;
_cell_angle_alpha 86.044(8)
_cell_angle_beta 88.978(8)
_cell_angle_gamma 65.694(9)
_cell_formula_units_Z 2
_cell_length_a 8.7742(9)
_cell_length_b 9.1629(9)
_cell_length_c 10.6026(10)
_cell_measurement_reflns_used 3437
_cell_measurement_temperature 293(2)
_cell_measurement_theta_max 27.9160
_cell_measurement_theta_min 2.6960
_cell_volume 774.96(14)
_computing_cell_refinement 'CrysAlisPro 1.171.41.120a (Rigaku OD, 2021)'
_computing_data_collection 'CrysAlisPro 1.171.41.120a (Rigaku OD, 2021)'
_computing_data_reduction 'CrysAlisPro 1.171.41.120a (Rigaku OD, 2021)'
_computing_molecular_graphics 'Olex2 1.5 (Dolomanov et al., 2009)'
_computing_publication_material 'Olex2 1.5 (Dolomanov et al., 2009)'
_computing_structure_refinement 'SHELXL 2017/1 (Sheldrick, 2015)'
_computing_structure_solution 'SHELXT 2018/2 (Sheldrick, 2018)'
_diffrn_ambient_temperature 293(2)
_diffrn_detector_area_resol_mean 5.8140
_diffrn_measured_fraction_theta_full 0.976
_diffrn_measured_fraction_theta_max 0.808
_diffrn_measurement_details
;
List of Runs (angles in degrees, time in seconds):

  # Type    Start    End  Width  t~exp~   \w     \q     \k     \f   Frames
#--------------------------------------------------------------------------
  1  \w    -90.00  90.00   1.00  240.00    --    0.00   0.00  45.00  180
  2  \w    -30.00  90.00   1.00  240.00    --    0.00  72.00  70.00  120
;
_diffrn_measurement_device 'abstract diffractometer'
_diffrn_measurement_device_type 'esperanto-CrysAlisPro-abstract goniometer imported esperanto images'
_diffrn_measurement_method '\w scans'
_diffrn_radiation_type MoK\a
_diffrn_radiation_wavelength 0.71073
_diffrn_reflns_av_R_equivalents 0.0189
_diffrn_reflns_av_unetI/netI 0.0252
_diffrn_reflns_Laue_measured_fraction_full 0.976
_diffrn_reflns_Laue_measured_fraction_max 0.808
_diffrn_reflns_limit_h_max 11
_diffrn_reflns_limit_h_min -11
_diffrn_reflns_limit_k_max 11
_diffrn_reflns_limit_k_min -11
_diffrn_reflns_limit_l_max 14
_diffrn_reflns_limit_l_min -13
_diffrn_reflns_number 8302
_diffrn_reflns_point_group_measured_fraction_full 0.976
_diffrn_reflns_point_group_measured_fraction_max 0.808
_diffrn_reflns_theta_full 25.242
_diffrn_reflns_theta_max 28.261
_diffrn_reflns_theta_min 2.547
_exptl_absorpt_coefficient_mu 0.099
_exptl_absorpt_correction_T_max 1.00000
_exptl_absorpt_correction_T_min 0.60728
_exptl_absorpt_correction_type multi-scan
_exptl_absorpt_process_details
;
CrysAlisPro 1.171.41.120a (Rigaku Oxford Diffraction, 2021)
Empirical absorption correction using spherical harmonics,
implemented in SCALE3 ABSPACK scaling algorithm.
;
_exptl_crystal_colour 'clear colourless'
_exptl_crystal_colour_lustre clear
_exptl_crystal_colour_primary colourless
_exptl_crystal_density_diffrn 1.351
_exptl_crystal_description needle
_exptl_crystal_F_000 332
_exptl_crystal_recrystallization_method 'Re-crystallisation from solvent: acetonitrile'
_exptl_crystal_size_max 0.05
_exptl_crystal_size_mid 0.03
_exptl_crystal_size_min 0.01
_refine_diff_density_max 0.148
_refine_diff_density_min -0.200
_refine_diff_density_rms 0.032
_refine_ls_extinction_method none
_refine_ls_goodness_of_fit_ref 1.046
_refine_ls_hydrogen_treatment constr
_refine_ls_matrix_type full
_refine_ls_number_parameters 211
_refine_ls_number_reflns 3097
_refine_ls_number_restraints 0
_refine_ls_restrained_S_all 1.046
_refine_ls_R_factor_all 0.0513
_refine_ls_R_factor_gt 0.0399
_refine_ls_shift/su_max 0.000
_refine_ls_shift/su_mean 0.000
_refine_ls_structure_factor_coef Fsqd
_refine_ls_weighting_details 'w=1/[\s^2^(Fo^2^)+(0.0567P)^2^+0.1074P] where P=(Fo^2^+2Fc^2^)/3'
_refine_ls_weighting_scheme calc
_refine_ls_wR_factor_gt 0.1072
_refine_ls_wR_factor_ref 0.1137
_reflns_Friedel_coverage 0.000
_reflns_number_gt 2492
_reflns_number_total 3097
_reflns_threshold_expression 'I > 2\s(I)'
_cod_data_source_file d4md00181h2.cif
_cod_data_source_block 5a_pani123_mecn
_cod_database_code 7248982
_shelx_shelxl_version_number 2017/1
_shelx_space_group_comment
;
The symmetry employed for this shelxl refinement is uniquely defined
by the following loop, which should always be used as a source of
symmetry information in preference to the above space-group names.
They are only intended as comments.
;
_shelx_estimated_absorpt_t_max 0.999
_shelx_estimated_absorpt_t_min 0.995
_olex2_refinement_description
;
1. Fixed Uiso
 At 1.2 times of:
  All C(H) groups, All C(H,H) groups
 At 1.5 times of:
  All C(H,H,H) groups
2.a Secondary CH2 refined with riding coordinates:
 C5(H5A,H5B), C7(H7A,H7B)
2.b Aromatic/amide H refined with riding coordinates:
 C6A(H6A), C5A(H5AA), C3A(H3A), C2A(H2A)
2.c Idealised Me refined as rotating group:
 C11(H11A,H11B,H11C), C10(H10A,H10B,H10C), C12(H12A,H12B,H12C)
;
_olex2_submission_special_instructions 'No special instructions were received'
_oxdiff_exptl_absorpt_empirical_details
;
Empirical correction (ABSPACK) includes:
- Absorption correction using spherical harmonics
- Frame scaling
- Detector area scaling
;

loop_
_space_group_symop_operation_xyz
'x, y, z'
'-x, -y, -z'

loop_
_atom_site_label
_atom_site_type_symbol
_atom_site_fract_x
_atom_site_fract_y
_atom_site_fract_z
_atom_site_U_iso_or_equiv
_atom_site_adp_type
_atom_site_occupancy
_atom_site_site_symmetry_order
_atom_site_calc_flag
_atom_site_refinement_flags_posn
_atom_site_refinement_flags_adp
_atom_site_refinement_flags_occupancy
_atom_site_disorder_assembly
_atom_site_disorder_group
O1 O 0.57814(13) 0.10473(11) 0.60255(9) 0.0588(3) Uani 1 1 d . . . . .
N1 N 0.53297(14) 0.20847(13) 0.49518(10) 0.0488(3) Uani 1 1 d . . . . .
N3 N 0.39153(14) 0.41765(13) 0.36444(10) 0.0488(3) Uani 1 1 d . . . . .
O2 O 0.86232(15) -0.05805(14) 0.42392(11) 0.0770(4) Uani 1 1 d . . . . .
O3 O -0.15474(17) 0.54942(18) 0.91274(13) 0.0891(4) Uani 1 1 d . . . . .
N2 N -0.12377(17) 0.63324(19) 0.83165(13) 0.0656(4) Uani 1 1 d . . . . .
C4 C 0.53233(17) 0.31835(15) 0.30714(12) 0.0459(3) Uani 1 1 d . . . . .
C2 C 0.39386(17) 0.34812(15) 0.48027(13) 0.0463(3) Uani 1 1 d . . . . .
O4 O -0.1954(2) 0.77810(18) 0.82324(16) 0.1079(6) Uani 1 1 d . . . . .
C6 C 0.70287(17) 0.18388(17) 0.12384(13) 0.0512(3) Uani 1 1 d . . . . .
C1A C 0.26313(17) 0.41627(15) 0.57392(13) 0.0464(3) Uani 1 1 d . . . . .
C9 C 0.62427(17) 0.18665(16) 0.38571(13) 0.0476(3) Uani 1 1 d . . . . .
C5 C 0.58596(19) 0.34412(16) 0.17672(13) 0.0525(3) Uani 1 1 d . . . . .
H5A H 0.643593 0.414496 0.177481 0.063 Uiso 1 1 calc R U . . .
H5B H 0.488199 0.396062 0.122131 0.063 Uiso 1 1 calc R U . . .
C4A C 0.00807(18) 0.55676(18) 0.74058(14) 0.0526(3) Uani 1 1 d . . . . .
C6A C 0.14296(17) 0.57237(16) 0.54774(13) 0.0488(3) Uani 1 1 d . . . . .
H6A H 0.149135 0.628934 0.472968 0.059 Uiso 1 1 calc R U . . .
C8 C 0.78073(18) 0.05796(16) 0.35357(14) 0.0515(3) Uani 1 1 d . . . . .
C7 C 0.83877(18) 0.08415(17) 0.22250(14) 0.0543(4) Uani 1 1 d . . . . .
H7A H 0.902731 -0.020166 0.190402 0.065 Uiso 1 1 calc R U . . .
H7B H 0.914409 0.136202 0.229580 0.065 Uiso 1 1 calc R U . . .
C5A C 0.01577(18) 0.64390(17) 0.63048(14) 0.0512(3) Uani 1 1 d . . . . .
H5AA H -0.063271 0.748342 0.612975 0.061 Uiso 1 1 calc R U . . .
C3A C 0.1221(2) 0.40173(19) 0.76839(15) 0.0622(4) Uani 1 1 d . . . . .
H3A H 0.113161 0.344960 0.842237 0.075 Uiso 1 1 calc R U . . .
C2A C 0.2495(2) 0.33194(18) 0.68536(15) 0.0601(4) Uani 1 1 d . . . . .
H2A H 0.327659 0.227275 0.703552 0.072 Uiso 1 1 calc R U . . .
C11 C 0.6030(2) 0.0893(2) 0.09015(17) 0.0692(5) Uani 1 1 d . . . . .
H11A H 0.547890 0.069455 0.164118 0.104 Uiso 1 1 calc R U . . .
H11B H 0.677282 -0.011087 0.058866 0.104 Uiso 1 1 calc R U . . .
H11C H 0.521092 0.149995 0.026238 0.104 Uiso 1 1 calc R U . . .
C10 C 0.7875(2) 0.2189(2) 0.00545(16) 0.0738(5) Uani 1 1 d . . . . .
H10A H 0.703720 0.286961 -0.054792 0.111 Uiso 1 1 calc R U . . .
H10B H 0.855345 0.119977 -0.031009 0.111 Uiso 1 1 calc R U . . .
H10C H 0.856592 0.271827 0.027818 0.111 Uiso 1 1 calc R U . . .
C12 C 0.6968(2) 0.1367(2) 0.67627(16) 0.0758(5) Uani 1 1 d . . . . .
H12A H 0.798036 0.112264 0.629425 0.114 Uiso 1 1 calc R U . . .
H12B H 0.721059 0.071225 0.754247 0.114 Uiso 1 1 calc R U . . .
H12C H 0.650073 0.247913 0.694073 0.114 Uiso 1 1 calc R U . . .

loop_
_atom_site_aniso_label
_atom_site_aniso_U_11
_atom_site_aniso_U_22
_atom_site_aniso_U_33
_atom_site_aniso_U_23
_atom_site_aniso_U_13
_atom_site_aniso_U_12
O1 0.0694(7) 0.0497(6) 0.0490(6) 0.0097(4) -0.0097(5) -0.0175(5)
N1 0.0542(7) 0.0438(6) 0.0427(6) 0.0028(5) -0.0070(5) -0.0151(5)
N3 0.0525(7) 0.0442(6) 0.0439(6) -0.0020(5) -0.0035(5) -0.0140(5)
O2 0.0727(7) 0.0596(7) 0.0677(7) 0.0064(6) -0.0075(6) 0.0025(6)
O3 0.0762(8) 0.1147(11) 0.0707(8) 0.0087(8) 0.0176(7) -0.0364(8)
N2 0.0566(8) 0.0810(10) 0.0633(9) -0.0104(7) 0.0087(7) -0.0318(7)
C4 0.0482(7) 0.0418(7) 0.0454(7) -0.0037(5) -0.0045(6) -0.0158(6)
C2 0.0512(8) 0.0420(7) 0.0440(7) -0.0028(5) -0.0057(6) -0.0173(6)
O4 0.1056(11) 0.0752(9) 0.1309(14) -0.0249(9) 0.0611(10) -0.0247(8)
C6 0.0504(8) 0.0529(8) 0.0471(7) -0.0069(6) -0.0022(6) -0.0173(6)
C1A 0.0508(8) 0.0456(7) 0.0449(7) -0.0038(6) -0.0038(6) -0.0216(6)
C9 0.0503(7) 0.0455(7) 0.0447(7) -0.0024(6) -0.0061(6) -0.0173(6)
C5 0.0562(8) 0.0475(7) 0.0483(7) 0.0004(6) -0.0021(6) -0.0161(6)
C4A 0.0521(8) 0.0610(8) 0.0505(8) -0.0085(6) 0.0027(6) -0.0286(7)
C6A 0.0535(8) 0.0481(7) 0.0447(7) -0.0016(6) -0.0032(6) -0.0210(6)
C8 0.0507(8) 0.0458(7) 0.0521(8) -0.0038(6) -0.0092(6) -0.0133(6)
C7 0.0461(7) 0.0536(8) 0.0582(9) -0.0089(7) -0.0027(7) -0.0145(6)
C5A 0.0507(8) 0.0487(7) 0.0529(8) -0.0059(6) -0.0023(6) -0.0187(6)
C3A 0.0703(10) 0.0606(9) 0.0549(9) 0.0050(7) 0.0067(8) -0.0276(8)
C2A 0.0661(10) 0.0503(8) 0.0579(9) 0.0033(7) 0.0037(8) -0.0192(7)
C11 0.0670(10) 0.0708(10) 0.0718(11) -0.0204(8) -0.0103(8) -0.0275(8)
C10 0.0730(11) 0.0793(11) 0.0556(9) -0.0020(8) 0.0087(8) -0.0182(9)
C12 0.0838(12) 0.0757(11) 0.0567(9) 0.0033(8) -0.0242(9) -0.0219(9)

loop_
_atom_type_symbol
_atom_type_description
_atom_type_scat_dispersion_real
_atom_type_scat_dispersion_imag
_atom_type_scat_source
C C 0.0033 0.0016 'International Tables Vol C Tables 4.2.6.8 and 6.1.1.4'
H H 0.0000 0.0000 'International Tables Vol C Tables 4.2.6.8 and 6.1.1.4'
N N 0.0061 0.0033 'International Tables Vol C Tables 4.2.6.8 and 6.1.1.4'
O O 0.0106 0.0060 'International Tables Vol C Tables 4.2.6.8 and 6.1.1.4'

loop_
_geom_angle_atom_site_label_1
_geom_angle_atom_site_label_2
_geom_angle_atom_site_label_3
_geom_angle
_geom_angle_site_symmetry_1
_geom_angle_site_symmetry_3
_geom_angle_publ_flag
N1 O1 C12 109.34(11) . . ?
C2 N1 O1 126.17(11) . . ?
C2 N1 C9 108.87(11) . . ?
C9 N1 O1 124.96(11) . . ?
C2 N3 C4 105.81(11) . . ?
O3 N2 C4A 118.95(15) . . ?
O4 N2 O3 123.03(16) . . ?
O4 N2 C4A 118.01(14) . . ?
N3 C4 C9 111.39(12) . . ?
N3 C4 C5 126.12(12) . . ?
C9 C4 C5 122.49(13) . . ?
N1 C2 C1A 126.59(12) . . ?
N3 C2 N1 109.74(12) . . ?
N3 C2 C1A 123.67(12) . . ?
C7 C6 C5 109.94(11) . . ?
C11 C6 C5 110.15(12) . . ?
C11 C6 C7 109.58(13) . . ?
C11 C6 C10 109.52(13) . . ?
C10 C6 C5 108.95(12) . . ?
C10 C6 C7 108.68(13) . . ?
C6A C1A C2 117.79(12) . . ?
C6A C1A C2A 118.56(13) . . ?
C2A C1A C2 123.62(13) . . ?
N1 C9 C8 130.50(13) . . ?
C4 C9 N1 104.19(12) . . ?
C4 C9 C8 125.31(13) . . ?
C4 C5 C6 111.16(11) . . ?
C4 C5 H5A 109.4 . . ?
C4 C5 H5B 109.4 . . ?
C6 C5 H5A 109.4 . . ?
C6 C5 H5B 109.4 . . ?
H5A C5 H5B 108.0 . . ?
C5A C4A N2 119.02(14) . . ?
C3A C4A N2 118.86(14) . . ?
C3A C4A C5A 122.11(14) . . ?
C1A C6A H6A 119.4 . . ?
C5A C6A C1A 121.16(13) . . ?
C5A C6A H6A 119.4 . . ?
O2 C8 C9 125.04(14) . . ?
O2 C8 C7 122.08(13) . . ?
C9 C8 C7 112.84(12) . . ?
C6 C7 H7A 108.0 . . ?
C6 C7 H7B 108.0 . . ?
C8 C7 C6 117.02(12) . . ?
C8 C7 H7A 108.0 . . ?
C8 C7 H7B 108.0 . . ?
H7A C7 H7B 107.3 . . ?
C4A C5A H5AA 120.8 . . ?
C6A C5A C4A 118.40(13) . . ?
C6A C5A H5AA 120.8 . . ?
C4A C3A H3A 120.5 . . ?
C2A C3A C4A 118.94(14) . . ?
C2A C3A H3A 120.5 . . ?
C1A C2A H2A 119.6 . . ?
C3A C2A C1A 120.82(14) . . ?
C3A C2A H2A 119.6 . . ?
C6 C11 H11A 109.5 . . ?
C6 C11 H11B 109.5 . . ?
C6 C11 H11C 109.5 . . ?
H11A C11 H11B 109.5 . . ?
H11A C11 H11C 109.5 . . ?
H11B C11 H11C 109.5 . . ?
C6 C10 H10A 109.5 . . ?
C6 C10 H10B 109.5 . . ?
C6 C10 H10C 109.5 . . ?
H10A C10 H10B 109.5 . . ?
H10A C10 H10C 109.5 . . ?
H10B C10 H10C 109.5 . . ?
O1 C12 H12A 109.5 . . ?
O1 C12 H12B 109.5 . . ?
O1 C12 H12C 109.5 . . ?
H12A C12 H12B 109.5 . . ?
H12A C12 H12C 109.5 . . ?
H12B C12 H12C 109.5 . . ?

loop_
_geom_bond_atom_site_label_1
_geom_bond_atom_site_label_2
_geom_bond_distance
_geom_bond_site_symmetry_2
_geom_bond_publ_flag
O1 N1 1.3832(14) . ?
O1 C12 1.4467(19) . ?
N1 C2 1.3585(17) . ?
N1 C9 1.3769(18) . ?
N3 C4 1.3592(18) . ?
N3 C2 1.3404(17) . ?
O2 C8 1.2173(17) . ?
O3 N2 1.2145(18) . ?
N2 O4 1.2099(19) . ?
N2 C4A 1.466(2) . ?
C4 C9 1.3729(18) . ?
C4 C5 1.487(2) . ?
C2 C1A 1.465(2) . ?
C6 C5 1.541(2) . ?
C6 C7 1.538(2) . ?
C6 C11 1.525(2) . ?
C6 C10 1.529(2) . ?
C1A C6A 1.396(2) . ?
C1A C2A 1.397(2) . ?
C9 C8 1.448(2) . ?
C5 H5A 0.9700 . ?
C5 H5B 0.9700 . ?
C4A C5A 1.385(2) . ?
C4A C3A 1.374(2) . ?
C6A H6A 0.9300 . ?
C6A C5A 1.374(2) . ?
C8 C7 1.509(2) . ?
C7 H7A 0.9700 . ?
C7 H7B 0.9700 . ?
C5A H5AA 0.9300 . ?
C3A H3A 0.9300 . ?
C3A C2A 1.374(2) . ?
C2A H2A 0.9300 . ?
C11 H11A 0.9600 . ?
C11 H11B 0.9600 . ?
C11 H11C 0.9600 . ?
C10 H10A 0.9600 . ?
C10 H10B 0.9600 . ?
C10 H10C 0.9600 . ?
C12 H12A 0.9600 . ?
C12 H12B 0.9600 . ?
C12 H12C 0.9600 . ?

loop_
_geom_torsion_atom_site_label_1
_geom_torsion_atom_site_label_2
_geom_torsion_atom_site_label_3
_geom_torsion_atom_site_label_4
_geom_torsion
_geom_torsion_site_symmetry_1
_geom_torsion_site_symmetry_2
_geom_torsion_site_symmetry_3
_geom_torsion_site_symmetry_4
_geom_torsion_publ_flag
O1 N1 C2 N3 179.56(11) . . . . ?
O1 N1 C2 C1A -0.6(2) . . . . ?
O1 N1 C9 C4 -179.66(11) . . . . ?
O1 N1 C9 C8 0.7(2) . . . . ?
N1 C2 C1A C6A 170.63(13) . . . . ?
N1 C2 C1A C2A -11.5(2) . . . . ?
N1 C9 C8 O2 -0.9(3) . . . . ?
N1 C9 C8 C7 -178.81(13) . . . . ?
N3 C4 C9 N1 0.27(15) . . . . ?
N3 C4 C9 C8 179.94(12) . . . . ?
N3 C4 C5 C6 -155.90(13) . . . . ?
N3 C2 C1A C6A -9.6(2) . . . . ?
N3 C2 C1A C2A 168.33(13) . . . . ?
O2 C8 C7 C6 153.76(15) . . . . ?
O3 N2 C4A C5A 163.66(14) . . . . ?
O3 N2 C4A C3A -17.6(2) . . . . ?
N2 C4A C5A C6A 178.07(12) . . . . ?
N2 C4A C3A C2A -177.56(14) . . . . ?
C4 N3 C2 N1 0.01(15) . . . . ?
C4 N3 C2 C1A -179.82(12) . . . . ?
C4 C9 C8 O2 179.48(15) . . . . ?
C4 C9 C8 C7 1.6(2) . . . . ?
C2 N1 C9 C4 -0.26(15) . . . . ?
C2 N1 C9 C8 -179.90(14) . . . . ?
C2 N3 C4 C9 -0.18(15) . . . . ?
C2 N3 C4 C5 -179.84(13) . . . . ?
C2 C1A C6A C5A 179.46(12) . . . . ?
C2 C1A C2A C3A -178.81(14) . . . . ?
O4 N2 C4A C5A -17.3(2) . . . . ?
O4 N2 C4A C3A 161.44(17) . . . . ?
C1A C6A C5A C4A -0.7(2) . . . . ?
C9 N1 C2 N3 0.16(15) . . . . ?
C9 N1 C2 C1A 179.98(12) . . . . ?
C9 C4 C5 C6 24.48(19) . . . . ?
C9 C8 C7 C6 -28.30(18) . . . . ?
C5 C4 C9 N1 179.94(12) . . . . ?
C5 C4 C9 C8 -0.4(2) . . . . ?
C5 C6 C7 C8 51.83(17) . . . . ?
C4A C3A C2A C1A -0.3(3) . . . . ?
C6A C1A C2A C3A -0.9(2) . . . . ?
C7 C6 C5 C4 -47.31(16) . . . . ?
C5A C4A C3A C2A 1.2(2) . . . . ?
C3A C4A C5A C6A -0.7(2) . . . . ?
C2A C1A C6A C5A 1.5(2) . . . . ?
C11 C6 C5 C4 73.54(15) . . . . ?
C11 C6 C7 C8 -69.37(16) . . . . ?
C10 C6 C5 C4 -166.30(13) . . . . ?
C10 C6 C7 C8 170.99(13) . . . . ?
C12 O1 N1 C2 -97.23(16) . . . . ?
C12 O1 N1 C9 82.08(16) . . . . ?
